data_1552131
loop_
_publ_author_name
'Li, Liang'
'Commins, Patrick'
'Al-Handawi, Marieh B.'
'Karothu, Durga Prasad'
'Halabi, Jad Mahmoud'
'Schramm, Stefan'
'Weston, James'
'Rezgui, Rachid'
'Naumov, Pan\<ce'

_publ_section_title
;
 Martensitic organic crystals as soft actuators
;
_journal_name_full 'Chemical Science'
_journal_paper_doi 10.1039/C9SC02444A
_journal_year 2019
_chemical_formula_moiety 'C12 H18'
_chemical_formula_sum 'C12 H18'
_chemical_formula_weight 162.26
_chemical_name_systematic HMB
_space_group_crystal_system triclinic
_space_group_IT_number 2
_space_group_name_Hall '-P 1'
_space_group_name_H-M_alt 'P -1'
_symmetry_space_group_name_Hall '-P 1'
_symmetry_space_group_name_H-M 'P -1'
_atom_sites_solution_hydrogens geom
_atom_sites_solution_primary dual
_audit_block_doi 10.5517/ccdc.csd.cc2304ny
_audit_creation_date 2019-06-26
_audit_creation_method
;
Olex2 1.2
(compiled 2018.05.29 svn.r3508 for OlexSys, GUI svn.r5506)
;
_audit_update_record
;
2019-06-26 deposited with the CCDC.    2019-07-22 downloaded from the CCDC.
;
_cell_angle_alpha 104.05(2)
_cell_angle_beta 99.08(2)
_cell_angle_gamma 99.34(2)
_cell_formula_units_Z 1
_cell_length_a 5.322(8)
_cell_length_b 6.293(10)
_cell_length_c 8.099(12)
_cell_measurement_reflns_used 2050
_cell_measurement_temperature 296
_cell_measurement_theta_max 28.13
_cell_measurement_theta_min 2.65
_cell_volume 254.1(7)
_computing_cell_refinement 'SAINT v8.37A (Bruker, 2015)'
_computing_data_reduction 'SAINT v8.37A (Bruker, 2015)'
_computing_molecular_graphics 'Olex2 (Dolomanov et al., 2009)'
_computing_publication_material 'Olex2 (Dolomanov et al., 2009)'
_computing_structure_refinement 'XL (Sheldrick, 2008)'
_computing_structure_solution 'XM (Sheldrick, 2008)'
_diffrn_ambient_temperature 296.15
_diffrn_detector 'Bruker APEX2 area detector'
_diffrn_detector_area_resol_mean 7.9
_diffrn_detector_type 'CCD area detector'
_diffrn_measured_fraction_theta_full 0.998
_diffrn_measured_fraction_theta_max 0.998
_diffrn_measurement_device 'three-circle diffractometer'
_diffrn_measurement_device_type 'Bruker APEX-II CCD'
_diffrn_measurement_method '\f and \w scans'
_diffrn_radiation_monochromator 'mirror optics'
_diffrn_radiation_probe x-ray
_diffrn_radiation_type MoK\a
_diffrn_radiation_wavelength 0.71073
_diffrn_reflns_av_R_equivalents 0.0472
_diffrn_reflns_av_unetI/netI 0.0390
_diffrn_reflns_Laue_measured_fraction_full 0.998
_diffrn_reflns_Laue_measured_fraction_max 0.998
_diffrn_reflns_limit_h_max 6
_diffrn_reflns_limit_h_min -6
_diffrn_reflns_limit_k_max 7
_diffrn_reflns_limit_k_min -7
_diffrn_reflns_limit_l_max 9
_diffrn_reflns_limit_l_min -9
_diffrn_reflns_number 3101
_diffrn_reflns_point_group_measured_fraction_full 0.998
_diffrn_reflns_point_group_measured_fraction_max 0.998
_diffrn_reflns_theta_full 25.242
_diffrn_reflns_theta_max 25.988
_diffrn_reflns_theta_min 2.649
_diffrn_source 'microfocus sealed X-ray tube'
_diffrn_source_type 'Incoatec I\ms'
_diffrn_standards_number 0
_exptl_absorpt_coefficient_mu 0.059
_exptl_absorpt_correction_T_max 0.7457
_exptl_absorpt_correction_T_min 0.6047
_exptl_absorpt_correction_type multi-scan
_exptl_absorpt_process_details SADABS
_exptl_crystal_colour 'clear light colourless'
_exptl_crystal_colour_lustre clear
_exptl_crystal_colour_modifier light
_exptl_crystal_colour_primary colourless
_exptl_crystal_density_diffrn 1.060
_exptl_crystal_description plate
_exptl_crystal_F_000 90
_exptl_crystal_size_max 1.465
_exptl_crystal_size_mid 0.461
_exptl_crystal_size_min 0.148
_refine_diff_density_max 0.304
_refine_diff_density_min -0.180
_refine_diff_density_rms 0.052
_refine_ls_extinction_method none
_refine_ls_goodness_of_fit_ref 1.123
_refine_ls_hydrogen_treatment constr
_refine_ls_matrix_type full
_refine_ls_number_parameters 58
_refine_ls_number_reflns 990
_refine_ls_number_restraints 0
_refine_ls_restrained_S_all 1.123
_refine_ls_R_factor_all 0.0753
_refine_ls_R_factor_gt 0.0675
_refine_ls_shift/su_max 0.000
_refine_ls_shift/su_mean 0.000
_refine_ls_structure_factor_coef Fsqd
_refine_ls_weighting_details 'w=1/[\s^2^(Fo^2^)+(0.1335P)^2^+0.0602P] where P=(Fo^2^+2Fc^2^)/3'
_refine_ls_weighting_scheme calc
_refine_ls_wR_factor_gt 0.2211
_refine_ls_wR_factor_ref 0.2318
_reflns_Friedel_coverage 0.000
_reflns_number_gt 833
_reflns_number_total 990
_reflns_threshold_expression 'I > 2\s(I)'
_cod_data_source_file c9sc02444a11.cif
_cod_data_source_block mo_hmb0424_0m
_cod_database_code 1552131
_shelx_shelxl_version_number 2014/7
_shelx_space_group_comment
;
The symmetry employed for this shelxl refinement is uniquely defined
by the following loop, which should always be used as a source of
symmetry information in preference to the above space-group names.
They are only intended as comments.
;
_shelx_estimated_absorpt_t_max 0.991
_shelx_estimated_absorpt_t_min 0.919
_olex2_refinement_description
;
1. Fixed Uiso
 At 1.5 times of:
  All C(H,H,H) groups
2.a Idealised Me refined as rotating group:
 C12(H12a,H12b,H12c), C11(H11a,H11b,H11c), C10(H10a,H10b,H10c)
;
_olex2_submission_special_instructions 'No special instructions were received'

loop_
_space_group_symop_operation_xyz
'x, y, z'
'-x, -y, -z'

loop_
_atom_site_label
_atom_site_type_symbol
_atom_site_fract_x
_atom_site_fract_y
_atom_site_fract_z
_atom_site_U_iso_or_equiv
_atom_site_adp_type
_atom_site_occupancy
_atom_site_site_symmetry_order
_atom_site_calc_flag
_atom_site_refinement_flags_posn
C5 C 0.8197(3) 0.5692(3) 0.3892(2) 0.0416(6) Uani 1 1 d .
C6 C 0.9313(3) 0.3873(3) 0.3221(2) 0.0419(6) Uani 1 1 d .
C4 C 0.8879(3) 0.6807(3) 0.5673(2) 0.0413(6) Uani 1 1 d .
C12 C 0.6264(4) 0.6453(4) 0.2706(3) 0.0649(7) Uani 1 1 d .
H12A H 0.6556 0.6036 0.1541 0.097 Uiso 1 1 calc GR
H12B H 0.6480 0.8051 0.3099 0.097 Uiso 1 1 calc GR
H12C H 0.4528 0.5756 0.2723 0.097 Uiso 1 1 calc GR
C11 C 0.7624(4) 0.8741(4) 0.6383(3) 0.0623(7) Uani 1 1 d .
H11A H 0.8278 1.0003 0.5989 0.093 Uiso 1 1 calc GR
H11B H 0.8029 0.9145 0.7631 0.093 Uiso 1 1 calc GR
H11C H 0.5772 0.8298 0.5978 0.093 Uiso 1 1 calc GR
C10 C 0.8558(5) 0.2650(4) 0.1301(3) 0.0675(7) Uani 1 1 d .
H10A H 0.7093 0.3135 0.0771 0.101 Uiso 1 1 calc GR
H10B H 0.8106 0.1066 0.1159 0.101 Uiso 1 1 calc GR
H10C H 0.9998 0.2971 0.0757 0.101 Uiso 1 1 calc GR

loop_
_atom_site_aniso_label
_atom_site_aniso_U_11
_atom_site_aniso_U_22
_atom_site_aniso_U_33
_atom_site_aniso_U_23
_atom_site_aniso_U_13
_atom_site_aniso_U_12
C5 0.0357(9) 0.0420(10) 0.0488(11) 0.0192(8) 0.0047(7) 0.0070(7)
C6 0.0407(10) 0.0428(10) 0.0406(10) 0.0117(7) 0.0071(7) 0.0049(7)
C4 0.0384(9) 0.0355(9) 0.0518(11) 0.0134(7) 0.0117(7) 0.0086(7)
C12 0.0565(12) 0.0716(14) 0.0707(15) 0.0299(12) -0.0009(10) 0.0225(10)
C11 0.0619(13) 0.0502(12) 0.0775(16) 0.0118(10) 0.0195(11) 0.0232(10)
C10 0.0800(16) 0.0705(15) 0.0464(13) 0.0080(10) 0.0069(10) 0.0180(12)

loop_
_atom_type_symbol
_atom_type_description
_atom_type_scat_dispersion_real
_atom_type_scat_dispersion_imag
_atom_type_scat_source
C C 0.0033 0.0016 'International Tables Vol C Tables 4.2.6.8 and 6.1.1.4'
H H 0.0000 0.0000 'International Tables Vol C Tables 4.2.6.8 and 6.1.1.4'

loop_
_geom_angle_atom_site_label_1
_geom_angle_atom_site_label_2
_geom_angle_atom_site_label_3
_geom_angle
_geom_angle_site_symmetry_1
C6 C5 C12 120.4(2) .
C4 C5 C6 119.88(18) .
C4 C5 C12 119.7(2) .
C5 C6 C10 120.01(19) .
C4 C6 C5 120.03(19) 2_766
C4 C6 C10 120.0(2) 2_766
C5 C4 C11 119.29(18) .
C6 C4 C5 120.09(19) 2_766
C6 C4 C11 120.6(2) 2_766

loop_
_geom_bond_atom_site_label_1
_geom_bond_atom_site_label_2
_geom_bond_distance
_geom_bond_site_symmetry_2
C5 C6 1.407(3) .
C5 C4 1.402(3) .
C5 C12 1.510(3) .
C6 C4 1.400(3) 2_766
C6 C10 1.514(3) .
C4 C6 1.400(3) 2_766
C4 C11 1.518(3) .

loop_
_geom_torsion_atom_site_label_1
_geom_torsion_atom_site_label_2
_geom_torsion_atom_site_label_3
_geom_torsion_atom_site_label_4
_geom_torsion
_geom_torsion_site_symmetry_4
C6 C5 C4 C6 0.6(3) 2_766
C6 C5 C4 C11 -178.94(14) .
C4 C5 C6 C4 -0.6(3) 2_766
C4 C5 C6 C10 179.35(15) .
C12 C5 C6 C4 179.41(14) 2_766
C12 C5 C6 C10 -0.6(3) .
C12 C5 C4 C6 -179.41(14) 2_766
C12 C5 C4 C11 1.0(3) .
